data_4502952
loop_
_publ_author_name
'Qin, Ling'
'Hu, Jin-Song'
'Li, Yi-Zhi'
'Zheng, He-Gen'

_publ_section_title
;
 Effect of Carboxylate Coligands with Different Rigidity on Supramolecular
 Architectures Based on One Rigid Didentate Linear Ligand
;
_journal_issue 1
_journal_name_full 'Crystal Growth &amp; Design'
_journal_page_first 403
_journal_paper_doi 10.1021/cg2012638
_journal_volume 12
_journal_year 2012
_chemical_formula_moiety 'C120 H86 Co4 N8 O27 S4'
_chemical_formula_sum 'C120 H86 Co4 N8 O27 S4'
_chemical_formula_weight 2435.93
_chemical_name_systematic
; 
 ? 
;
_space_group_IT_number 15
_symmetry_cell_setting monoclinic
_symmetry_space_group_name_Hall '-C 2yc'
_symmetry_space_group_name_H-M 'C 1 2/c 1'
_atom_sites_solution_hydrogens geom
_atom_sites_solution_primary direct
_atom_sites_solution_secondary difmap
_audit_creation_method SHELXL-97
_cell_angle_alpha 90.00
_cell_angle_beta 112.050(3)
_cell_angle_gamma 90.00
_cell_formula_units_Z 2
_cell_length_a 15.639(2)
_cell_length_b 27.036(2)
_cell_length_c 16.7178(18)
_cell_measurement_reflns_used 6501
_cell_measurement_temperature 273(2)
_cell_measurement_theta_max 28.11
_cell_measurement_theta_min 2.38
_cell_volume 6551.5(12)
_computing_cell_refinement 'Bruker SMART'
_computing_data_collection 'Bruker SMART'
_computing_data_reduction 'Bruker SAINT'
_computing_molecular_graphics 'Bruker SHELXTL'
_computing_publication_material 'Bruker SHELXTL'
_computing_structure_refinement 'SHELXL-97 (Sheldrick, 1997)'
_computing_structure_solution 'SHELXS-97 (Sheldrick, 1990)'
_diffrn_ambient_temperature 273(2)
_diffrn_measured_fraction_theta_full 0.996
_diffrn_measured_fraction_theta_max 0.996
_diffrn_radiation_monochromator graphite
_diffrn_radiation_source 'fine-focus sealed tube'
_diffrn_radiation_type MoK\a
_diffrn_radiation_wavelength 0.71073
_diffrn_reflns_av_R_equivalents 0.0758
_diffrn_reflns_av_sigmaI/netI 0.0610
_diffrn_reflns_limit_h_max 17
_diffrn_reflns_limit_h_min -18
_diffrn_reflns_limit_k_max 32
_diffrn_reflns_limit_k_min -18
_diffrn_reflns_limit_l_max 18
_diffrn_reflns_limit_l_min -19
_diffrn_reflns_number 16101
_diffrn_reflns_theta_full 25.00
_diffrn_reflns_theta_max 25.00
_diffrn_reflns_theta_min 1.70
_exptl_absorpt_coefficient_mu 0.630
_exptl_absorpt_correction_T_max 0.871
_exptl_absorpt_correction_T_min 0.838
_exptl_absorpt_correction_type multi-scan
_exptl_crystal_colour pink
_exptl_crystal_density_diffrn 1.235
_exptl_crystal_density_method 'not measured'
_exptl_crystal_description block
_exptl_crystal_F_000 2500
_exptl_crystal_size_max 0.28
_exptl_crystal_size_mid 0.26
_exptl_crystal_size_min 0.22
_platon_squeeze_details
;
;
_refine_diff_density_max 0.994
_refine_diff_density_min -0.450
_refine_diff_density_rms 0.090
_refine_ls_extinction_method none
_refine_ls_goodness_of_fit_ref 1.014
_refine_ls_hydrogen_treatment constr
_refine_ls_matrix_type full
_refine_ls_number_parameters 370
_refine_ls_number_reflns 5753
_refine_ls_number_restraints 12
_refine_ls_restrained_S_all 1.013
_refine_ls_R_factor_all 0.0611
_refine_ls_R_factor_gt 0.0529
_refine_ls_shift/su_max 0.000
_refine_ls_shift/su_mean 0.000
_refine_ls_structure_factor_coef Fsqd
_refine_ls_weighting_details 'calc w=1/[\s^2^(Fo^2^)+(0.1105P)^2^+0.0000P] where P=(Fo^2^+2Fc^2^)/3'
_refine_ls_weighting_scheme calc
_refine_ls_wR_factor_gt 0.1565
_refine_ls_wR_factor_ref 0.1642
_reflns_number_gt 4654
_reflns_number_total 5753
_reflns_threshold_expression >2sigma(I)
_cod_data_source_file cg2012638_si_002.cif
_cod_data_source_block 4
_cod_depositor_comments
;
The following automatic conversions were performed:

'_symmetry_cell_setting' value 'Monoclinic' changed to 'monoclinic'
according to /home/saulius/struct/CIF-dictionaries/cif_core.dic
dictionary named 'cif_core.dic' version 2.4.1 from 2010-06-29.

Automatic conversion script
Id: cif_fix_values 1715 2011-07-08 13:25:40Z adriana 

The following automatic conversions were performed:

'_refine_ls_hydrogen_treatment' value 'constra' was replaced with the
value 'constr' as specified in the replacement file
'src/cod-tools/trunk/data/replacement-values/replacement_values.lst'.

Automatic conversion script
Id: cif_fix_values 5376 2017-05-30 11:51:03Z andrius 
;
_cod_original_cell_volume 6551.4(14)
_cod_original_sg_symbol_Hall '-c 2yc'
_cod_original_sg_symbol_H-M 'C2/c  '
_cod_database_code 4502952

loop_
_symmetry_equiv_pos_as_xyz
'x, y, z'
'-x, y, -z+1/2'
'x+1/2, y+1/2, z'
'-x+1/2, y+1/2, -z+1/2'
'-x, -y, -z'
'x, -y, z-1/2'
'-x+1/2, -y+1/2, -z'
'x+1/2, -y+1/2, z-1/2'

loop_
_atom_site_label
_atom_site_type_symbol
_atom_site_fract_x
_atom_site_fract_y
_atom_site_fract_z
_atom_site_U_iso_or_equiv
_atom_site_adp_type
_atom_site_occupancy
_atom_site_symmetry_multiplicity
_atom_site_calc_flag
_atom_site_refinement_flags
C1 C 1.0500(2) 0.64995(11) 0.3614(2) 0.0445(7) Uani 1 1 d .
H1 H 1.0164 0.6792 0.3461 0.053 Uiso 1 1 calc R
C2 C 1.0032(2) 0.60709(11) 0.3589(2) 0.0481(8) Uani 1 1 d .
H2 H 0.9395 0.6078 0.3424 0.058 Uiso 1 1 calc R
C3 C 1.0497(2) 0.56252(10) 0.3805(2) 0.0391(7) Uani 1 1 d .
C4 C 1.1438(2) 0.56469(11) 0.4050(3) 0.0558(9) Uani 1 1 d .
H4 H 1.1787 0.5359 0.4202 0.067 Uiso 1 1 calc R
C5 C 1.1867(2) 0.60960(12) 0.4070(3) 0.0547(9) Uani 1 1 d .
H5 H 1.2507 0.6100 0.4248 0.066 Uiso 1 1 calc R
C6 C 1.0019(2) 0.51509(11) 0.3775(2) 0.0425(7) Uani 1 1 d .
C7 C 0.9188(2) 0.51281(12) 0.3897(3) 0.0574(9) Uani 1 1 d .
H7 H 0.8919 0.5418 0.3989 0.069 Uiso 1 1 calc R
C8 C 0.8760(3) 0.46835(13) 0.3883(3) 0.0603(10) Uani 1 1 d .
H8 H 0.8204 0.4677 0.3965 0.072 Uiso 1 1 calc R
C9 C 0.9141(2) 0.42452(11) 0.3749(2) 0.0424(7) Uani 1 1 d .
C10 C 0.9962(2) 0.42667(12) 0.3626(3) 0.0560(9) Uani 1 1 d .
H10 H 1.0233 0.3976 0.3539 0.067 Uiso 1 1 calc R
C11 C 1.0389(2) 0.47158(12) 0.3630(3) 0.0550(9) Uani 1 1 d .
H11 H 1.0937 0.4723 0.3532 0.066 Uiso 1 1 calc R
C12 C 0.8681(2) 0.37670(11) 0.3739(2) 0.0425(7) Uani 1 1 d .
C13 C 0.7736(2) 0.37211(11) 0.3429(2) 0.0467(8) Uani 1 1 d .
H13 H 0.7366 0.3998 0.3222 0.056 Uiso 1 1 calc R
C14 C 0.7337(2) 0.32688(12) 0.3424(2) 0.0469(8) Uani 1 1 d .
H14 H 0.6697 0.3250 0.3205 0.056 Uiso 1 1 calc R
C15 C 0.8728(2) 0.28979(12) 0.4002(3) 0.0551(9) Uani 1 1 d .
H15 H 0.9081 0.2614 0.4195 0.066 Uiso 1 1 calc R
C16 C 0.9178(2) 0.33353(12) 0.4030(3) 0.0562(9) Uani 1 1 d .
H16 H 0.9819 0.3343 0.4245 0.067 Uiso 1 1 calc R
C17 C 0.6147(2) 0.28915(10) 0.4474(2) 0.0356(7) Uani 1 1 d .
C18 C 0.5283(2) 0.31652(10) 0.44041(19) 0.0383(7) Uani 1 1 d .
C19 C 0.5327(3) 0.35546(13) 0.4957(3) 0.0631(10) Uani 1 1 d .
H19 H 0.5893 0.3649 0.5369 0.076 Uiso 1 1 calc R
C20 C 0.4545(3) 0.38005(16) 0.4900(3) 0.0758(12) Uani 1 1 d .
H20 H 0.4575 0.4069 0.5259 0.091 Uiso 1 1 calc R
C21 C 0.3707(2) 0.36450(14) 0.4303(3) 0.0577(10) Uani 1 1 d .
C22 C 0.3646(2) 0.32590(15) 0.3769(2) 0.0595(10) Uani 1 1 d .
H22 H 0.3074 0.3157 0.3379 0.071 Uiso 1 1 calc R
C23 C 0.4439(2) 0.30182(13) 0.3809(2) 0.0516(8) Uani 1 1 d .
H23 H 0.4405 0.2757 0.3436 0.062 Uiso 1 1 calc R
C24 C 0.2502(3) 0.37384(16) 0.5165(2) 0.0611(10) Uani 1 1 d .
C25 C 0.2900(4) 0.39892(17) 0.5945(3) 0.0765(12) Uani 1 1 d .
H25 H 0.3219 0.4283 0.5975 0.092 Uiso 1 1 calc R
C26 C 0.2815(3) 0.37948(15) 0.6667(3) 0.0667(10) Uani 1 1 d .
H26 H 0.3090 0.3956 0.7193 0.080 Uiso 1 1 calc R
C27 C 0.2330(2) 0.33663(13) 0.6628(2) 0.0484(8) Uani 1 1 d .
C28 C 0.1915(3) 0.31321(16) 0.5840(2) 0.0655(10) Uani 1 1 d .
H28 H 0.1571 0.2847 0.5804 0.079 Uiso 1 1 calc R
C29 C 0.2005(3) 0.33154(17) 0.5119(2) 0.0681(11) Uani 1 1 d .
H29 H 0.1729 0.3153 0.4594 0.082 Uiso 1 1 calc R
C30 C 0.2266(2) 0.31511(12) 0.7434(2) 0.0439(7) Uani 1 1 d .
Co1 Co 0.71314(3) 0.218089(12) 0.37919(2) 0.03266(17) Uani 1 1 d .
N1 N 1.14144(16) 0.65225(8) 0.38475(16) 0.0389(6) Uani 1 1 d .
N2 N 0.78175(18) 0.28538(8) 0.37160(17) 0.0410(6) Uani 1 1 d .
O1 O 0.68725(14) 0.30111(8) 0.50752(13) 0.0435(5) Uani 1 1 d .
O2 O 0.60737(13) 0.25686(7) 0.39141(14) 0.0412(5) Uani 1 1 d .
O3 O 0.2866(3) 0.44717(13) 0.4350(3) 0.1092(14) Uani 1 1 d .
O4 O 0.1940(2) 0.37890(17) 0.3498(2) 0.1034(13) Uani 1 1 d .
O5 O 0.28873(15) 0.32419(8) 0.81367(14) 0.048 Uani 1 1 d .
O6 O 0.15911(17) 0.28830(8) 0.73837(15) 0.0531(6) Uani 1 1 d .
O7 O 0.5000 0.2727(9) 0.7500 0.282(13) Uani 0.50 2 d SPU
H7A H 0.4810 0.2679 0.7908 0.423 Uiso 0.25 1 d PR
H7B H 0.5458 0.2539 0.7567 0.423 Uiso 0.25 1 d PR
O8 O 0.4222(10) 0.2627(5) 0.5925(10) 0.226(6) Uani 0.50 1 d PU
H8A H 0.3993 0.2573 0.6305 0.339 Uiso 0.50 1 d PR
H8C H 0.4766 0.2740 0.6167 0.339 Uiso 0.50 1 d PR
S1 S 0.26823(8) 0.39575(5) 0.42463(8) 0.0771(4) Uani 1 1 d .

loop_
_atom_site_aniso_label
_atom_site_aniso_U_11
_atom_site_aniso_U_22
_atom_site_aniso_U_33
_atom_site_aniso_U_23
_atom_site_aniso_U_13
_atom_site_aniso_U_12
C1 0.0359(16) 0.0272(15) 0.069(2) -0.0007(14) 0.0178(15) -0.0036(12)
C2 0.0321(17) 0.0342(16) 0.075(2) 0.0000(15) 0.0163(16) -0.0062(12)
C3 0.0367(16) 0.0269(14) 0.0531(18) -0.0001(13) 0.0159(14) -0.0076(12)
C4 0.0412(19) 0.0268(15) 0.094(3) 0.0109(16) 0.0195(18) 0.0000(13)
C5 0.0276(16) 0.0340(17) 0.095(3) 0.0096(17) 0.0146(17) -0.0035(12)
C6 0.0388(17) 0.0320(15) 0.0552(19) 0.0026(13) 0.0159(14) -0.0090(13)
C7 0.051(2) 0.0317(17) 0.096(3) -0.0037(17) 0.035(2) -0.0061(14)
C8 0.051(2) 0.0416(19) 0.098(3) 0.0020(19) 0.039(2) -0.0109(15)
C9 0.0392(17) 0.0316(15) 0.0552(18) 0.0015(13) 0.0164(14) -0.0110(13)
C10 0.053(2) 0.0302(16) 0.091(3) 0.0007(16) 0.033(2) -0.0041(14)
C11 0.0423(18) 0.0361(17) 0.092(3) 0.0029(17) 0.0311(18) -0.0063(14)
C12 0.0455(18) 0.0303(15) 0.0528(18) 0.0001(13) 0.0197(15) -0.0106(13)
C13 0.0420(17) 0.0280(15) 0.067(2) 0.0080(14) 0.0172(15) -0.0038(13)
C14 0.0396(17) 0.0407(17) 0.0567(19) 0.0064(15) 0.0138(15) -0.0115(14)
C15 0.046(2) 0.0305(16) 0.091(3) 0.0114(16) 0.0287(19) -0.0027(14)
C16 0.0374(18) 0.0399(18) 0.090(3) 0.0108(17) 0.0225(17) -0.0063(14)
C17 0.0335(16) 0.0236(14) 0.0500(17) 0.0037(12) 0.0162(14) -0.0026(11)
C18 0.0362(16) 0.0340(15) 0.0446(16) 0.0026(13) 0.0151(13) 0.0011(12)
C19 0.046(2) 0.058(2) 0.083(3) -0.022(2) 0.0212(19) 0.0032(17)
C20 0.070(3) 0.068(3) 0.096(3) -0.019(2) 0.038(2) 0.016(2)
C21 0.048(2) 0.066(2) 0.069(2) 0.0237(19) 0.0338(18) 0.0234(17)
C22 0.0348(18) 0.080(3) 0.060(2) 0.006(2) 0.0138(16) 0.0072(17)
C23 0.0364(17) 0.055(2) 0.059(2) -0.0036(17) 0.0133(15) 0.0020(15)
C24 0.052(2) 0.076(3) 0.064(2) 0.024(2) 0.0325(18) 0.025(2)
C25 0.091(3) 0.065(3) 0.092(3) 0.011(2) 0.056(3) 0.004(2)
C26 0.080(3) 0.064(2) 0.065(2) -0.0013(19) 0.037(2) -0.007(2)
C27 0.0400(17) 0.055(2) 0.0528(19) 0.0049(16) 0.0203(15) 0.0070(15)
C28 0.055(2) 0.084(3) 0.056(2) 0.002(2) 0.0196(18) -0.007(2)
C29 0.059(2) 0.097(3) 0.049(2) 0.004(2) 0.0211(18) 0.002(2)
C30 0.0391(17) 0.0435(18) 0.0498(18) -0.0011(14) 0.0176(14) 0.0088(14)
Co1 0.0298(2) 0.0231(2) 0.0448(3) -0.00146(15) 0.01370(18) -0.00527(13)
N1 0.0349(13) 0.0268(12) 0.0543(15) 0.0003(11) 0.0160(11) -0.0055(10)
N2 0.0385(15) 0.0293(13) 0.0555(16) 0.0029(11) 0.0178(12) -0.0061(10)
O1 0.0335(11) 0.0396(11) 0.0497(12) 0.0015(10) 0.0067(10) -0.0026(9)
O2 0.0329(11) 0.0284(10) 0.0611(13) -0.0087(10) 0.0161(9) -0.0034(8)
O3 0.129(3) 0.090(2) 0.155(3) 0.068(2) 0.107(3) 0.067(2)
O4 0.0622(19) 0.188(4) 0.0667(18) 0.052(2) 0.0322(16) 0.065(2)
O5 0.047 0.043 0.051 0.003 0.015 0.000
O6 0.0542(15) 0.0502(14) 0.0560(14) 0.0021(10) 0.0220(12) -0.0015(11)
O7 0.28(3) 0.31(3) 0.40(3) 0.000 0.30(3) 0.000
O8 0.208(14) 0.212(13) 0.272(17) 0.007(11) 0.106(13) 0.009(12)
S1 0.0686(7) 0.0985(9) 0.0834(8) 0.0471(6) 0.0505(6) 0.0488(6)

loop_
_atom_type_symbol
_atom_type_description
_atom_type_scat_dispersion_real
_atom_type_scat_dispersion_imag
_atom_type_scat_source
C C 0.0033 0.0016 'International Tables Vol C Tables 4.2.6.8 and 6.1.1.4'
H H 0.0000 0.0000 'International Tables Vol C Tables 4.2.6.8 and 6.1.1.4'
N N 0.0061 0.0033 'International Tables Vol C Tables 4.2.6.8 and 6.1.1.4'
O O 0.0106 0.0060 'International Tables Vol C Tables 4.2.6.8 and 6.1.1.4'
S S 0.1246 0.1234 'International Tables Vol C Tables 4.2.6.8 and 6.1.1.4'
Co Co 0.3494 0.9721 'International Tables Vol C Tables 4.2.6.8 and 6.1.1.4'

loop_
_geom_angle_atom_site_label_1
_geom_angle_atom_site_label_2
_geom_angle_atom_site_label_3
_geom_angle
_geom_angle_site_symmetry_1
_geom_angle_site_symmetry_3
N1 C1 C2 123.5(3) . .
N1 C1 H1 118.2 . .
C2 C1 H1 118.2 . .
C1 C2 C3 120.6(3) . .
C1 C2 H2 119.7 . .
C3 C2 H2 119.7 . .
C4 C3 C2 116.1(3) . .
C4 C3 C6 121.3(3) . .
C2 C3 C6 122.5(3) . .
C3 C4 C5 120.1(3) . .
C3 C4 H4 120.0 . .
C5 C4 H4 120.0 . .
N1 C5 C4 123.5(3) . .
N1 C5 H5 118.3 . .
C4 C5 H5 118.3 . .
C11 C6 C7 117.8(3) . .
C11 C6 C3 120.6(3) . .
C7 C6 C3 121.5(3) . .
C8 C7 C6 120.9(3) . .
C8 C7 H7 119.6 . .
C6 C7 H7 119.6 . .
C7 C8 C9 121.1(3) . .
C7 C8 H8 119.4 . .
C9 C8 H8 119.4 . .
C10 C9 C8 118.1(3) . .
C10 C9 C12 120.9(3) . .
C8 C9 C12 121.0(3) . .
C9 C10 C11 120.8(3) . .
C9 C10 H10 119.6 . .
C11 C10 H10 119.6 . .
C6 C11 C10 121.2(3) . .
C6 C11 H11 119.4 . .
C10 C11 H11 119.4 . .
C13 C12 C16 116.0(3) . .
C13 C12 C9 122.2(3) . .
C16 C12 C9 121.8(3) . .
C14 C13 C12 120.3(3) . .
C14 C13 H13 119.8 . .
C12 C13 H13 119.8 . .
N2 C14 C13 123.7(3) . .
N2 C14 H14 118.2 . .
C13 C14 H14 118.2 . .
N2 C15 C16 124.0(3) . .
N2 C15 H15 118.0 . .
C16 C15 H15 118.0 . .
C15 C16 C12 120.1(3) . .
C15 C16 H16 119.9 . .
C12 C16 H16 119.9 . .
O1 C17 O2 125.8(3) . .
O1 C17 C18 117.1(3) . .
O2 C17 C18 117.2(3) . .
C23 C18 C19 119.6(3) . .
C23 C18 C17 120.1(3) . .
C19 C18 C17 120.2(3) . .
C20 C19 C18 120.4(4) . .
C20 C19 H19 119.8 . .
C18 C19 H19 119.8 . .
C19 C20 C21 119.0(4) . .
C19 C20 H20 120.5 . .
C21 C20 H20 120.5 . .
C22 C21 C20 121.6(3) . .
C22 C21 S1 119.4(3) . .
C20 C21 S1 118.9(3) . .
C21 C22 C23 119.5(3) . .
C21 C22 H22 120.2 . .
C23 C22 H22 120.2 . .
C18 C23 C22 119.9(3) . .
C18 C23 H23 120.1 . .
C22 C23 H23 120.1 . .
C29 C24 C25 120.4(4) . .
C29 C24 S1 120.2(3) . .
C25 C24 S1 119.3(3) . .
C26 C25 C24 118.8(4) . .
C26 C25 H25 120.6 . .
C24 C25 H25 120.6 . .
C25 C26 C27 121.2(4) . .
C25 C26 H26 119.4 . .
C27 C26 H26 119.4 . .
C26 C27 C28 119.0(3) . .
C26 C27 C30 120.3(3) . .
C28 C27 C30 120.7(3) . .
C29 C28 C27 120.7(4) . .
C29 C28 H28 119.7 . .
C27 C28 H28 119.7 . .
C28 C29 C24 120.0(4) . .
C28 C29 H29 120.0 . .
C24 C29 H29 120.0 . .
O5 C30 O6 121.3(3) . .
O5 C30 C27 118.8(3) . .
O6 C30 C27 119.9(3) . .
O1 Co1 O2 114.15(9) 7_656 .
O1 Co1 N1 88.71(9) 7_656 3_445
O2 Co1 N1 87.98(9) . 3_445
O1 Co1 N2 92.68(9) 7_656 .
O2 Co1 N2 90.73(9) . .
N1 Co1 N2 178.40(10) 3_445 .
O1 Co1 O6 147.11(9) 7_656 8
O2 Co1 O6 98.55(9) . 8
N1 Co1 O6 89.09(9) 3_445 8
N2 Co1 O6 90.17(10) . 8
O1 Co1 O5 87.93(9) 7_656 8
O2 Co1 O5 157.57(9) . 8
N1 Co1 O5 88.72(9) 3_445 8
N2 Co1 O5 92.12(9) . 8
O6 Co1 O5 59.21(9) 8 8
C5 N1 C1 116.1(2) . .
C5 N1 Co1 120.3(2) . 3
C1 N1 Co1 123.46(19) . 3
C15 N2 C14 115.9(2) . .
C15 N2 Co1 123.3(2) . .
C14 N2 Co1 120.7(2) . .
C17 O1 Co1 147.22(19) . 7_656
C17 O2 Co1 125.78(18) . .
C30 O5 Co1 89.55(19) . 8_456
C30 O6 Co1 89.88(19) . 8_456
H7A O7 H7B 109.5 . .
H8A O8 H8C 109.5 . .
O3 S1 O4 118.8(2) . .
O3 S1 C24 108.3(2) . .
O4 S1 C24 108.2(2) . .
O3 S1 C21 108.8(2) . .
O4 S1 C21 108.4(2) . .
C24 S1 C21 103.24(16) . .

loop_
_geom_bond_atom_site_label_1
_geom_bond_atom_site_label_2
_geom_bond_distance
_geom_bond_site_symmetry_2
C1 N1 1.335(4) .
C1 C2 1.362(4) .
C1 H1 0.9300 .
C2 C3 1.384(4) .
C2 H2 0.9300 .
C3 C4 1.373(4) .
C3 C6 1.476(4) .
C4 C5 1.381(4) .
C4 H4 0.9300 .
C5 N1 1.331(4) .
C5 H5 0.9300 .
C6 C11 1.372(5) .
C6 C7 1.391(5) .
C7 C8 1.372(4) .
C7 H7 0.9300 .
C8 C9 1.382(5) .
C8 H8 0.9300 .
C9 C10 1.375(5) .
C9 C12 1.477(4) .
C10 C11 1.385(4) .
C10 H10 0.9300 .
C11 H11 0.9300 .
C12 C13 1.375(4) .
C12 C16 1.386(4) .
C13 C14 1.371(4) .
C13 H13 0.9300 .
C14 N2 1.336(4) .
C14 H14 0.9300 .
C15 N2 1.326(4) .
C15 C16 1.368(4) .
C15 H15 0.9300 .
C16 H16 0.9300 .
C17 O1 1.243(3) .
C17 O2 1.254(3) .
C17 C18 1.506(4) .
C18 C23 1.380(4) .
C18 C19 1.385(4) .
C19 C20 1.365(5) .
C19 H19 0.9300 .
C20 C21 1.381(6) .
C20 H20 0.9300 .
C21 C22 1.353(5) .
C21 S1 1.782(3) .
C22 C23 1.380(5) .
C22 H22 0.9300 .
C23 H23 0.9300 .
C24 C29 1.368(6) .
C24 C25 1.392(6) .
C24 S1 1.766(4) .
C25 C26 1.368(6) .
C25 H25 0.9300 .
C26 C27 1.373(5) .
C26 H26 0.9300 .
C27 C28 1.384(5) .
C27 C30 1.506(5) .
C28 C29 1.359(5) .
C28 H28 0.9300 .
C29 H29 0.9300 .
C30 O5 1.236(4) .
C30 O6 1.257(4) .
Co1 O1 2.017(2) 7_656
Co1 O2 2.0323(19) .
Co1 N1 2.124(2) 3_445
Co1 N2 2.140(2) .
Co1 O6 2.189(2) 8
Co1 O5 2.208(2) 8
N1 Co1 2.124(2) 3
O1 Co1 2.017(2) 7_656
O3 S1 1.417(4) .
O4 S1 1.425(4) .
O5 Co1 2.208(2) 8_456
O6 Co1 2.189(2) 8_456
O7 H7A 0.8499 .
O7 H7B 0.8500 .
O8 H8A 0.8499 .
O8 H8C 0.8500 .

loop_
_geom_torsion_atom_site_label_1
_geom_torsion_atom_site_label_2
_geom_torsion_atom_site_label_3
_geom_torsion_atom_site_label_4
_geom_torsion
_geom_torsion_site_symmetry_1
_geom_torsion_site_symmetry_4
N1 C1 C2 C3 -0.4(6) . .
C1 C2 C3 C4 0.7(5) . .
C1 C2 C3 C6 -179.1(3) . .
C2 C3 C4 C5 0.0(5) . .
C6 C3 C4 C5 179.8(3) . .
C3 C4 C5 N1 -1.1(6) . .
C4 C3 C6 C11 -27.6(5) . .
C2 C3 C6 C11 152.2(4) . .
C4 C3 C6 C7 151.9(4) . .
C2 C3 C6 C7 -28.2(5) . .
C11 C6 C7 C8 0.8(6) . .
C3 C6 C7 C8 -178.8(3) . .
C6 C7 C8 C9 0.1(6) . .
C7 C8 C9 C10 -0.2(6) . .
C7 C8 C9 C12 179.7(3) . .
C8 C9 C10 C11 -0.5(6) . .
C12 C9 C10 C11 179.6(3) . .
C7 C6 C11 C10 -1.5(6) . .
C3 C6 C11 C10 178.0(3) . .
C9 C10 C11 C6 1.5(6) . .
C10 C9 C12 C13 -146.4(4) . .
C8 C9 C12 C13 33.7(5) . .
C10 C9 C12 C16 32.5(5) . .
C8 C9 C12 C16 -147.3(4) . .
C16 C12 C13 C14 0.3(5) . .
C9 C12 C13 C14 179.3(3) . .
C12 C13 C14 N2 0.6(5) . .
N2 C15 C16 C12 -0.8(6) . .
C13 C12 C16 C15 -0.2(5) . .
C9 C12 C16 C15 -179.2(3) . .
O1 C17 C18 C23 -173.4(3) . .
O2 C17 C18 C23 7.7(4) . .
O1 C17 C18 C19 4.3(4) . .
O2 C17 C18 C19 -174.6(3) . .
C23 C18 C19 C20 -1.7(6) . .
C17 C18 C19 C20 -179.4(4) . .
C18 C19 C20 C21 2.0(7) . .
C19 C20 C21 C22 -0.6(6) . .
C19 C20 C21 S1 178.6(3) . .
C20 C21 C22 C23 -1.1(6) . .
S1 C21 C22 C23 179.7(3) . .
C19 C18 C23 C22 -0.1(5) . .
C17 C18 C23 C22 177.6(3) . .
C21 C22 C23 C18 1.5(6) . .
C29 C24 C25 C26 2.4(6) . .
S1 C24 C25 C26 -175.0(3) . .
C24 C25 C26 C27 -1.4(7) . .
C25 C26 C27 C28 -0.6(6) . .
C25 C26 C27 C30 178.3(4) . .
C26 C27 C28 C29 1.7(6) . .
C30 C27 C28 C29 -177.2(3) . .
C27 C28 C29 C24 -0.7(6) . .
C25 C24 C29 C28 -1.4(6) . .
S1 C24 C29 C28 176.1(3) . .
C26 C27 C30 O5 -26.2(5) . .
C28 C27 C30 O5 152.8(3) . .
C26 C27 C30 O6 154.1(3) . .
C28 C27 C30 O6 -26.9(5) . .
C4 C5 N1 C1 1.4(5) . .
C4 C5 N1 Co1 -174.3(3) . 3
C2 C1 N1 C5 -0.7(5) . .
C2 C1 N1 Co1 175.0(3) . 3
C16 C15 N2 C14 1.7(6) . .
C16 C15 N2 Co1 -173.8(3) . .
C13 C14 N2 C15 -1.6(5) . .
C13 C14 N2 Co1 174.0(3) . .
O1 Co1 N2 C15 34.6(3) 7_656 .
O2 Co1 N2 C15 148.8(3) . .
N1 Co1 N2 C15 -175(36) 3_445 .
O6 Co1 N2 C15 -112.7(3) 8 .
O5 Co1 N2 C15 -53.5(3) 8 .
O1 Co1 N2 C14 -140.8(3) 7_656 .
O2 Co1 N2 C14 -26.5(3) . .
N1 Co1 N2 C14 10(4) 3_445 .
O6 Co1 N2 C14 72.0(3) 8 .
O5 Co1 N2 C14 131.2(3) 8 .
O2 C17 O1 Co1 -70.4(5) . 7_656
C18 C17 O1 Co1 110.8(4) . 7_656
O1 C17 O2 Co1 -3.9(4) . .
C18 C17 O2 Co1 174.97(18) . .
O1 Co1 O2 C17 38.0(2) 7_656 .
N1 Co1 O2 C17 125.7(2) 3_445 .
N2 Co1 O2 C17 -55.2(2) . .
O6 Co1 O2 C17 -145.5(2) 8 .
O5 Co1 O2 C17 -152.6(2) 8 .
O6 C30 O5 Co1 -2.7(3) . 8_456
C27 C30 O5 Co1 177.6(3) . 8_456
O5 C30 O6 Co1 2.7(3) . 8_456
C27 C30 O6 Co1 -177.6(3) . 8_456
C29 C24 S1 O3 156.7(3) . .
C25 C24 S1 O3 -25.8(4) . .
C29 C24 S1 O4 26.7(4) . .
C25 C24 S1 O4 -155.8(3) . .
C29 C24 S1 C21 -88.0(4) . .
C25 C24 S1 C21 89.4(4) . .
C22 C21 S1 O3 -140.9(3) . .
C20 C21 S1 O3 39.8(4) . .
C22 C21 S1 O4 -10.4(4) . .
C20 C21 S1 O4 170.3(3) . .
C22 C21 S1 C24 104.2(3) . .
C20 C21 S1 C24 -75.0(4) . .

loop_
_platon_squeeze_void_nr
_platon_squeeze_void_average_x
_platon_squeeze_void_average_y
_platon_squeeze_void_average_z
_platon_squeeze_void_volume
_platon_squeeze_void_count_electrons
_platon_squeeze_void_content
1 0.000 0.000 -0.001 644 63 ' '
2 0.500 0.500 0.915 644 63 ' '
